data_4073189
loop_
_publ_author_name
'Pinkas, Ji\<r\'i'
'Luke\<sov\'a, Lenka'
'Gyepes, R\'obert'
'C\'isa\<rov\'a, Ivana'
'L\"onnecke, Peter'
'Kubi\<sta, Ji\<r\'i'
'Hor\'a\<cek, Michal'
'Mach, Karel'

_publ_section_title
;
 Effect of the Trimethylsilyl Substituent on the Reactivity of
 Permethyltitanocene
;
_journal_issue 13
_journal_name_full Organometallics
_journal_page_first 3100
_journal_paper_doi 10.1021/om070159l
_journal_volume 26
_journal_year 2007
_chemical_compound_source 'synthesized by the authors'
_chemical_formula_moiety 'C24 H40 Si2 Ti'
_chemical_formula_sum 'C24 H40 Si2 Ti'
_chemical_formula_weight 432.64
_chemical_name_systematic
; 
 ? 
;
_space_group_IT_number 60
_symmetry_cell_setting orthorhombic
_symmetry_space_group_name_Hall '-P 2n 2ab'
_symmetry_space_group_name_H-M 'P b c n'
_atom_sites_solution_hydrogens difmap
_atom_sites_solution_primary direct
_atom_sites_solution_secondary difmap
_audit_creation_method SHELXL-97
_cell_angle_alpha 90.00
_cell_angle_beta 90.00
_cell_angle_gamma 90.00
_cell_formula_units_Z 8
_cell_length_a 33.5080(2)
_cell_length_b 12.1320(2)
_cell_length_c 12.3750(6)
_cell_measurement_reflns_used 6387
_cell_measurement_temperature 150(2)
_cell_measurement_theta_max 27.5
_cell_measurement_theta_min 1
_cell_volume 5030.7(3)
_computing_cell_refinement 'COLLECT and DENZO'
_computing_data_collection 'COLLECT (Hooft, 1998) and DENZO (Otwinowski & Minor, 1997)'
_computing_data_reduction 'COLLECT and DENZO'
_computing_structure_refinement 'SHELXL-97 (Sheldrick, 1997)'
_computing_structure_solution 'SIR92 (Altomare et al., 1994)'
_diffrn_ambient_temperature 150(2)
_diffrn_detector_area_resol_mean 9.091
_diffrn_measured_fraction_theta_full 0.998
_diffrn_measured_fraction_theta_max 0.998
_diffrn_measurement_device_type 'Nonius KappaCCD area detector'
_diffrn_measurement_method '\f and \w scans to fill the Ewald sphere'
_diffrn_radiation_monochromator graphite
_diffrn_radiation_source 'fine-focus sealed tube'
_diffrn_radiation_type MoK\a
_diffrn_radiation_wavelength 0.71073
_diffrn_reflns_av_R_equivalents 0.044
_diffrn_reflns_av_sigmaI/netI 0.0262
_diffrn_reflns_limit_h_max 43
_diffrn_reflns_limit_h_min -43
_diffrn_reflns_limit_k_max 15
_diffrn_reflns_limit_k_min -15
_diffrn_reflns_limit_l_max 16
_diffrn_reflns_limit_l_min -16
_diffrn_reflns_number 54494
_diffrn_reflns_theta_full 27.49
_diffrn_reflns_theta_max 27.49
_diffrn_reflns_theta_min 1.22
_diffrn_standards_number 0
_exptl_absorpt_coefficient_mu 0.442
_exptl_absorpt_correction_type none
_exptl_crystal_colour blue
_exptl_crystal_density_diffrn 1.142
_exptl_crystal_density_method 'not measured'
_exptl_crystal_description prism
_exptl_crystal_F_000 1872
_exptl_crystal_size_max 0.4
_exptl_crystal_size_mid 0.25
_exptl_crystal_size_min 0.25
_refine_diff_density_max 0.569
_refine_diff_density_min -0.394
_refine_diff_density_rms 0.050
_refine_ls_extinction_method none
_refine_ls_goodness_of_fit_ref 1.080
_refine_ls_hydrogen_treatment mixed
_refine_ls_matrix_type full
_refine_ls_number_parameters 272
_refine_ls_number_reflns 5766
_refine_ls_number_restraints 0
_refine_ls_restrained_S_all 1.080
_refine_ls_R_factor_all 0.0497
_refine_ls_R_factor_gt 0.0388
_refine_ls_shift/su_max 0.003
_refine_ls_shift/su_mean 0.000
_refine_ls_structure_factor_coef Fsqd
_refine_ls_weighting_details 'calc w=1/[\s^2^(Fo^2^)+(0.0365P)^2^+3.7933P] where P=(Fo^2^+2Fc^2^)/3'
_refine_ls_weighting_scheme calc
_refine_ls_wR_factor_gt 0.0912
_refine_ls_wR_factor_ref 0.0960
_reflns_number_gt 4839
_reflns_number_total 5766
_reflns_threshold_expression I>2\s(I)
_cod_data_source_file om070159l-file005.cif
_cod_data_source_block compound_3
_cod_database_code 4073189

loop_
_symmetry_equiv_pos_as_xyz
'x, y, z'
'-x+1/2, -y+1/2, z+1/2'
'x+1/2, -y+1/2, -z'
'-x, y, -z+1/2'
'-x, -y, -z'
'x-1/2, y-1/2, -z-1/2'
'-x-1/2, y-1/2, z'
'x, -y, z-1/2'

loop_
_atom_site_label
_atom_site_type_symbol
_atom_site_fract_x
_atom_site_fract_y
_atom_site_fract_z
_atom_site_U_iso_or_equiv
_atom_site_adp_type
_atom_site_occupancy
_atom_site_symmetry_multiplicity
_atom_site_calc_flag
_atom_site_refinement_flags
Ti1 Ti 0.892765(9) 0.29403(2) 0.14086(2) 0.01929(9) Uani 1 1 d .
Si1 Si 0.787894(15) 0.43896(4) 0.18114(5) 0.02897(13) Uani 1 1 d .
Si2 Si 0.898229(15) -0.01281(4) 0.16745(4) 0.02386(12) Uani 1 1 d .
C1 C 0.90783(5) 0.40525(15) 0.26306(14) 0.0244(4) Uani 1 1 d .
C2 C 0.86621(5) 0.37137(14) 0.27278(13) 0.0221(4) Uani 1 1 d .
C3 C 0.84370(5) 0.42818(14) 0.18902(14) 0.0219(3) Uani 1 1 d .
C4 C 0.87137(6) 0.49453(14) 0.13081(14) 0.0248(4) Uani 1 1 d .
C5 C 0.90997(6) 0.48050(14) 0.17292(15) 0.0265(4) Uani 1 1 d .
C6 C 0.93832(6) 0.32315(18) 0.27381(18) 0.0335(4) Uani 1 1 d .
C7 C 0.85836(6) 0.25686(16) 0.29221(16) 0.0282(4) Uani 1 1 d .
C8 C 0.86120(7) 0.57218(16) 0.04085(17) 0.0387(5) Uani 1 1 d .
H8A H 0.8560 0.6441 0.0700 0.058 Uiso 1 1 calc R
H8B H 0.8379 0.5460 0.0036 0.058 Uiso 1 1 calc R
H8C H 0.8832 0.5763 -0.0088 0.058 Uiso 1 1 calc R
C9 C 0.94709(7) 0.53836(18) 0.13476(19) 0.0404(5) Uani 1 1 d .
H9A H 0.9450 0.5531 0.0587 0.061 Uiso 1 1 calc R
H9B H 0.9699 0.4924 0.1480 0.061 Uiso 1 1 calc R
H9C H 0.9501 0.6066 0.1732 0.061 Uiso 1 1 calc R
C10 C 0.92718(5) 0.25624(14) -0.02202(14) 0.0236(4) Uani 1 1 d .
C11 C 0.93671(5) 0.17186(14) 0.05312(14) 0.0216(3) Uani 1 1 d .
C12 C 0.90094(5) 0.11253(13) 0.07897(13) 0.0200(3) Uani 1 1 d .
C13 C 0.86977(5) 0.16064(14) 0.01496(14) 0.0212(3) Uani 1 1 d .
C14 C 0.88583(5) 0.24927(14) -0.04579(14) 0.0226(4) Uani 1 1 d .
C15 C 0.95659(7) 0.33226(17) -0.07575(17) 0.0355(5) Uani 1 1 d .
H15A H 0.9678 0.2964 -0.1379 0.053 Uiso 1 1 calc R
H15B H 0.9775 0.3504 -0.0258 0.053 Uiso 1 1 calc R
H15C H 0.9432 0.3985 -0.0979 0.053 Uiso 1 1 calc R
C16 C 0.97840(6) 0.14405(16) 0.08897(17) 0.0310(4) Uani 1 1 d .
H16A H 0.9881 0.0825 0.0479 0.046 Uiso 1 1 calc R
H16B H 0.9782 0.1254 0.1644 0.046 Uiso 1 1 calc R
H16C H 0.9955 0.2065 0.0775 0.046 Uiso 1 1 calc R
C17 C 0.82708(6) 0.12247(16) 0.00963(16) 0.0308(4) Uani 1 1 d .
H17A H 0.8124 0.1689 -0.0390 0.046 Uiso 1 1 calc R
H17B H 0.8154 0.1264 0.0803 0.046 Uiso 1 1 calc R
H17C H 0.8262 0.0478 -0.0158 0.046 Uiso 1 1 calc R
C18 C 0.86442(7) 0.32005(16) -0.12670(15) 0.0325(4) Uani 1 1 d .
H18A H 0.8741 0.3943 -0.1218 0.049 Uiso 1 1 calc R
H18B H 0.8363 0.3189 -0.1119 0.049 Uiso 1 1 calc R
H18C H 0.8692 0.2921 -0.1981 0.049 Uiso 1 1 calc R
C19 C 0.76618(7) 0.3830(2) 0.05380(19) 0.0418(5) Uani 1 1 d .
H19A H 0.7701 0.3046 0.0515 0.063 Uiso 1 1 calc R
H19B H 0.7791 0.4164 -0.0071 0.063 Uiso 1 1 calc R
H19C H 0.7381 0.3991 0.0515 0.063 Uiso 1 1 calc R
C20 C 0.76425(7) 0.3691(2) 0.2989(2) 0.0466(6) Uani 1 1 d .
H20A H 0.7368 0.3910 0.3040 0.070 Uiso 1 1 calc R
H20B H 0.7780 0.3897 0.3639 0.070 Uiso 1 1 calc R
H20C H 0.7658 0.2907 0.2895 0.070 Uiso 1 1 calc R
C21 C 0.77395(7) 0.58812(19) 0.1906(2) 0.0542(7) Uani 1 1 d .
H21A H 0.7455 0.5947 0.1975 0.081 Uiso 1 1 calc R
H21B H 0.7826 0.6258 0.1266 0.081 Uiso 1 1 calc R
H21C H 0.7866 0.6203 0.2527 0.081 Uiso 1 1 calc R
C22 C 0.93031(8) -0.00275(19) 0.29058(18) 0.0452(6) Uani 1 1 d .
H22A H 0.9576 -0.0171 0.2714 0.068 Uiso 1 1 calc R
H22B H 0.9216 -0.0559 0.3430 0.068 Uiso 1 1 calc R
H22C H 0.9282 0.0700 0.3206 0.068 Uiso 1 1 calc R
C23 C 0.91555(9) -0.13360(17) 0.0875(2) 0.0512(7) Uani 1 1 d .
H23A H 0.8985 -0.1434 0.0260 0.077 Uiso 1 1 calc R
H23B H 0.9147 -0.1985 0.1318 0.077 Uiso 1 1 calc R
H23C H 0.9424 -0.1212 0.0635 0.077 Uiso 1 1 calc R
C24 C 0.84652(7) -0.0414(2) 0.2161(2) 0.0495(6) Uani 1 1 d .
H24A H 0.8354 0.0243 0.2471 0.074 Uiso 1 1 calc R
H24B H 0.8473 -0.0986 0.2697 0.074 Uiso 1 1 calc R
H24C H 0.8303 -0.0648 0.1564 0.074 Uiso 1 1 calc R
H61 H 0.9371(7) 0.2753(18) 0.3335(19) 0.034(6) Uiso 1 1 d .
H62 H 0.9643(7) 0.3415(19) 0.254(2) 0.042(6) Uiso 1 1 d .
H71 H 0.8311(7) 0.2309(17) 0.2837(17) 0.032(6) Uiso 1 1 d .
H72 H 0.8730(7) 0.2179(19) 0.3475(19) 0.041(6) Uiso 1 1 d .

loop_
_atom_site_aniso_label
_atom_site_aniso_U_11
_atom_site_aniso_U_22
_atom_site_aniso_U_33
_atom_site_aniso_U_23
_atom_site_aniso_U_13
_atom_site_aniso_U_12
Ti1 0.02106(16) 0.01830(15) 0.01853(15) -0.00091(11) 0.00106(12) 0.00050(11)
Si1 0.0228(3) 0.0313(3) 0.0329(3) -0.0077(2) -0.0038(2) 0.0056(2)
Si2 0.0268(3) 0.0192(2) 0.0255(3) 0.00354(19) 0.0004(2) -0.00118(19)
C1 0.0242(9) 0.0285(9) 0.0205(8) -0.0091(7) -0.0027(7) 0.0014(7)
C2 0.0251(9) 0.0250(8) 0.0162(8) -0.0027(7) 0.0014(7) 0.0040(7)
C3 0.0236(9) 0.0213(8) 0.0208(8) -0.0042(7) -0.0007(7) 0.0026(7)
C4 0.0329(10) 0.0183(8) 0.0233(9) -0.0040(7) 0.0014(7) 0.0001(7)
C5 0.0293(9) 0.0231(9) 0.0271(9) -0.0081(7) 0.0045(8) -0.0045(7)
C6 0.0269(10) 0.0391(11) 0.0346(11) -0.0066(9) -0.0073(9) 0.0045(8)
C7 0.0336(11) 0.0287(9) 0.0223(9) 0.0029(8) 0.0026(8) 0.0017(8)
C8 0.0567(14) 0.0267(10) 0.0328(11) 0.0037(8) -0.0015(10) 0.0012(9)
C9 0.0379(12) 0.0369(11) 0.0464(13) -0.0101(10) 0.0097(10) -0.0146(9)
C10 0.0310(9) 0.0199(8) 0.0197(8) -0.0011(7) 0.0069(7) -0.0023(7)
C11 0.0230(9) 0.0200(8) 0.0217(8) -0.0048(7) 0.0042(7) -0.0004(6)
C12 0.0231(8) 0.0184(7) 0.0184(8) -0.0013(6) 0.0024(7) 0.0001(6)
C13 0.0250(9) 0.0199(8) 0.0188(8) -0.0016(7) 0.0004(7) -0.0007(7)
C14 0.0317(10) 0.0196(8) 0.0165(8) -0.0013(6) 0.0013(7) 0.0005(7)
C15 0.0415(12) 0.0307(10) 0.0343(11) 0.0020(9) 0.0135(9) -0.0090(9)
C16 0.0240(9) 0.0305(10) 0.0384(11) -0.0029(8) 0.0032(8) 0.0006(7)
C17 0.0269(10) 0.0332(10) 0.0321(10) -0.0004(8) -0.0050(8) -0.0037(8)
C18 0.0471(12) 0.0270(9) 0.0235(9) 0.0047(8) -0.0036(8) 0.0027(8)
C19 0.0340(11) 0.0501(13) 0.0412(12) -0.0130(10) -0.0099(10) 0.0060(10)
C20 0.0275(11) 0.0679(16) 0.0444(13) -0.0050(12) 0.0060(10) 0.0001(10)
C21 0.0376(13) 0.0404(13) 0.085(2) -0.0172(13) -0.0157(13) 0.0157(10)
C22 0.0628(15) 0.0363(11) 0.0367(12) 0.0114(10) -0.0146(11) -0.0071(11)
C23 0.0831(19) 0.0224(10) 0.0481(14) 0.0004(10) 0.0130(13) 0.0045(11)
C24 0.0373(12) 0.0470(13) 0.0642(16) 0.0288(12) 0.0100(11) -0.0040(10)

loop_
_atom_type_symbol
_atom_type_description
_atom_type_scat_dispersion_real
_atom_type_scat_dispersion_imag
_atom_type_scat_source
C C 0.0033 0.0016 'International Tables Vol C Tables 4.2.6.8 and 6.1.1.4'
H H 0.0000 0.0000 'International Tables Vol C Tables 4.2.6.8 and 6.1.1.4'
Si Si 0.0817 0.0704 'International Tables Vol C Tables 4.2.6.8 and 6.1.1.4'
Ti Ti 0.2776 0.4457 'International Tables Vol C Tables 4.2.6.8 and 6.1.1.4'

loop_
_geom_angle_atom_site_label_1
_geom_angle_atom_site_label_2
_geom_angle_atom_site_label_3
_geom_angle
C2 Ti1 C1 40.95(7)
C2 Ti1 C7 38.48(7)
C1 Ti1 C7 69.51(7)
C2 Ti1 C6 69.47(7)
C1 Ti1 C6 38.08(7)
C7 Ti1 C6 76.83(8)
C2 Ti1 C12 136.74(6)
C1 Ti1 C12 144.49(7)
C7 Ti1 C12 98.26(6)
C6 Ti1 C12 107.68(7)
C2 Ti1 C11 155.82(7)
C1 Ti1 C11 126.11(7)
C7 Ti1 C11 125.41(7)
C6 Ti1 C11 90.66(7)
C12 Ti1 C11 35.52(6)
C2 Ti1 C10 164.35(7)
C1 Ti1 C10 128.60(7)
C7 Ti1 C10 157.17(7)
C6 Ti1 C10 108.63(7)
C12 Ti1 C10 58.91(6)
C11 Ti1 C10 34.99(6)
C2 Ti1 C5 62.76(7)
C1 Ti1 C5 37.12(7)
C7 Ti1 C5 100.20(7)
C6 Ti1 C5 64.31(7)
C12 Ti1 C5 157.28(6)
C11 Ti1 C5 121.76(6)
C10 Ti1 C5 102.07(6)
C2 Ti1 C13 133.05(7)
C1 Ti1 C13 173.54(7)
C7 Ti1 C13 104.11(7)
C6 Ti1 C13 143.04(7)
C12 Ti1 C13 35.37(6)
C11 Ti1 C13 58.09(6)
C10 Ti1 C13 57.82(6)
C5 Ti1 C13 147.13(6)
C2 Ti1 C14 145.13(7)
C1 Ti1 C14 150.71(7)
C7 Ti1 C14 135.43(7)
C6 Ti1 C14 143.37(7)
C12 Ti1 C14 58.77(6)
C11 Ti1 C14 58.05(6)
C10 Ti1 C14 34.76(6)
C5 Ti1 C14 113.81(6)
C13 Ti1 C14 34.67(6)
C2 Ti1 C3 37.20(6)
C1 Ti1 C3 62.98(6)
C7 Ti1 C3 64.87(7)
C6 Ti1 C3 100.13(7)
C12 Ti1 C3 143.20(6)
C11 Ti1 C3 166.98(6)
C10 Ti1 C3 132.82(6)
C5 Ti1 C3 58.33(6)
C13 Ti1 C3 113.87(6)
C14 Ti1 C3 109.25(6)
C2 Ti1 C4 59.08(6)
C1 Ti1 C4 58.99(6)
C7 Ti1 C4 95.06(6)
C6 Ti1 C4 94.37(7)
C12 Ti1 C4 156.30(6)
C11 Ti1 C4 139.21(6)
C10 Ti1 C4 106.35(6)
C5 Ti1 C4 33.04(6)
C13 Ti1 C4 121.94(6)
C14 Ti1 C4 98.24(6)
C3 Ti1 C4 33.40(6)
C20 Si1 C19 109.24(11)
C20 Si1 C21 106.53(13)
C19 Si1 C21 107.93(12)
C20 Si1 C3 110.57(9)
C19 Si1 C3 114.04(9)
C21 Si1 C3 108.22(10)
C23 Si2 C24 108.31(13)
C23 Si2 C22 107.79(12)
C24 Si2 C22 106.46(12)
C23 Si2 C12 108.25(9)
C24 Si2 C12 112.57(9)
C22 Si2 C12 113.27(9)
C6 C1 C5 118.44(17)
C6 C1 C2 118.55(17)
C5 C1 C2 106.82(15)
C6 C1 Ti1 77.91(11)
C5 C1 Ti1 82.01(10)
C2 C1 Ti1 69.31(9)
C7 C2 C3 118.88(16)
C7 C2 C1 117.52(16)
C3 C2 C1 107.66(15)
C7 C2 Ti1 76.90(10)
C3 C2 Ti1 82.91(10)
C1 C2 Ti1 69.75(9)
C4 C3 C2 106.89(15)
C4 C3 Si1 125.68(13)
C2 C3 Si1 125.89(13)
C4 C3 Ti1 79.09(10)
C2 C3 Ti1 59.89(9)
Si1 C3 Ti1 136.07(9)
C5 C4 C3 110.09(16)
C5 C4 C8 124.15(18)
C3 C4 C8 125.71(18)
C5 C4 Ti1 66.78(10)
C3 C4 Ti1 67.51(9)
C8 C4 Ti1 134.69(13)
C4 C5 C1 108.53(15)
C4 C5 C9 126.03(18)
C1 C5 C9 125.37(18)
C4 C5 Ti1 80.18(10)
C1 C5 Ti1 60.87(9)
C9 C5 Ti1 126.48(13)
C1 C6 Ti1 64.02(10)
C1 C6 H61 118.1(14)
Ti1 C6 H61 116.4(14)
C1 C6 H62 118.4(14)
Ti1 C6 H62 118.2(15)
H61 C6 H62 113(2)
C2 C7 Ti1 64.62(10)
C2 C7 H71 117.9(13)
Ti1 C7 H71 117.2(13)
C2 C7 H72 120.0(14)
Ti1 C7 H72 115.3(14)
H71 C7 H72 113.3(19)
C4 C8 H8A 109.5
C4 C8 H8B 109.5
H8A C8 H8B 109.5
C4 C8 H8C 109.5
H8A C8 H8C 109.5
H8B C8 H8C 109.5
C5 C9 H9A 109.5
C5 C9 H9B 109.5
H9A C9 H9B 109.5
C5 C9 H9C 109.5
H9A C9 H9C 109.5
H9B C9 H9C 109.5
C14 C10 C11 108.21(15)
C14 C10 C15 125.76(17)
C11 C10 C15 125.75(18)
C14 C10 Ti1 73.28(10)
C11 C10 Ti1 72.03(9)
C15 C10 Ti1 125.22(12)
C10 C11 C12 108.66(15)
C10 C11 C16 124.34(16)
C12 C11 C16 126.72(16)
C10 C11 Ti1 72.98(10)
C12 C11 Ti1 71.96(9)
C16 C11 Ti1 125.88(12)
C11 C12 C13 106.32(14)
C11 C12 Si2 125.26(13)
C13 C12 Si2 128.08(13)
C11 C12 Ti1 72.52(9)
C13 C12 Ti1 73.36(9)
Si2 C12 Ti1 124.36(8)
C14 C13 C12 108.97(15)
C14 C13 C17 124.80(16)
C12 C13 C17 126.21(16)
C14 C13 Ti1 73.03(10)
C12 C13 Ti1 71.27(9)
C17 C13 Ti1 123.15(12)
C13 C14 C10 107.80(15)
C13 C14 C18 127.30(17)
C10 C14 C18 124.79(16)
C13 C14 Ti1 72.30(10)
C10 C14 Ti1 71.96(10)
C18 C14 Ti1 124.22(12)
C10 C15 H15A 109.5
C10 C15 H15B 109.5
H15A C15 H15B 109.5
C10 C15 H15C 109.5
H15A C15 H15C 109.5
H15B C15 H15C 109.5
C11 C16 H16A 109.5
C11 C16 H16B 109.5
H16A C16 H16B 109.5
C11 C16 H16C 109.5
H16A C16 H16C 109.5
H16B C16 H16C 109.5
C13 C17 H17A 109.5
C13 C17 H17B 109.5
H17A C17 H17B 109.5
C13 C17 H17C 109.5
H17A C17 H17C 109.5
H17B C17 H17C 109.5
C14 C18 H18A 109.5
C14 C18 H18B 109.5
H18A C18 H18B 109.5
C14 C18 H18C 109.5
H18A C18 H18C 109.5
H18B C18 H18C 109.5
Si1 C19 H19A 109.5
Si1 C19 H19B 109.5
H19A C19 H19B 109.5
Si1 C19 H19C 109.5
H19A C19 H19C 109.5
H19B C19 H19C 109.5
Si1 C20 H20A 109.5
Si1 C20 H20B 109.5
H20A C20 H20B 109.5
Si1 C20 H20C 109.5
H20A C20 H20C 109.5
H20B C20 H20C 109.5
Si1 C21 H21A 109.5
Si1 C21 H21B 109.5
H21A C21 H21B 109.5
Si1 C21 H21C 109.5
H21A C21 H21C 109.5
H21B C21 H21C 109.5
Si2 C22 H22A 109.5
Si2 C22 H22B 109.5
H22A C22 H22B 109.5
Si2 C22 H22C 109.5
H22A C22 H22C 109.5
H22B C22 H22C 109.5
Si2 C23 H23A 109.5
Si2 C23 H23B 109.5
H23A C23 H23B 109.5
Si2 C23 H23C 109.5
H23A C23 H23C 109.5
H23B C23 H23C 109.5
Si2 C24 H24A 109.5
Si2 C24 H24B 109.5
H24A C24 H24B 109.5
Si2 C24 H24C 109.5
H24A C24 H24C 109.5
H24B C24 H24C 109.5

loop_
_geom_bond_atom_site_label_1
_geom_bond_atom_site_label_2
_geom_bond_distance
Ti1 C2 2.0826(17)
Ti1 C1 2.0886(17)
Ti1 C7 2.2450(19)
Ti1 C6 2.272(2)
Ti1 C12 2.3473(16)
Ti1 C11 2.3546(17)
Ti1 C10 2.3671(17)
Ti1 C5 2.3680(17)
Ti1 C13 2.3748(17)
Ti1 C14 2.3842(17)
Ti1 C3 2.3890(17)
Ti1 C4 2.5390(17)
Si1 C20 1.863(2)
Si1 C19 1.864(2)
Si1 C21 1.873(2)
Si1 C3 1.8770(18)
Si2 C23 1.861(2)
Si2 C24 1.867(2)
Si2 C22 1.869(2)
Si2 C12 1.8760(17)
C1 C6 1.433(3)
C1 C5 1.443(3)
C1 C2 1.459(2)
C2 C7 1.434(3)
C2 C3 1.456(2)
C3 C4 1.423(2)
C4 C5 1.405(3)
C4 C8 1.498(3)
C5 C9 1.504(3)
C6 H61 0.94(2)
C6 H62 0.93(2)
C7 H71 0.97(2)
C7 H72 0.97(2)
C8 H8A 0.9600
C8 H8B 0.9600
C8 H8C 0.9600
C9 H9A 0.9600
C9 H9B 0.9600
C9 H9C 0.9600
C10 C14 1.419(3)
C10 C11 1.419(2)
C10 C15 1.504(2)
C11 C12 1.434(2)
C11 C16 1.504(3)
C12 C13 1.435(2)
C13 C14 1.418(2)
C13 C17 1.505(2)
C14 C18 1.501(3)
C15 H15A 0.9600
C15 H15B 0.9600
C15 H15C 0.9600
C16 H16A 0.9600
C16 H16B 0.9600
C16 H16C 0.9600
C17 H17A 0.9600
C17 H17B 0.9600
C17 H17C 0.9600
C18 H18A 0.9600
C18 H18B 0.9600
C18 H18C 0.9600
C19 H19A 0.9600
C19 H19B 0.9600
C19 H19C 0.9600
C20 H20A 0.9600
C20 H20B 0.9600
C20 H20C 0.9600
C21 H21A 0.9600
C21 H21B 0.9600
C21 H21C 0.9600
C22 H22A 0.9600
C22 H22B 0.9600
C22 H22C 0.9600
C23 H23A 0.9600
C23 H23B 0.9600
C23 H23C 0.9600
C24 H24A 0.9600
C24 H24B 0.9600
C24 H24C 0.9600
